data_1525643
loop_
_publ_author_name
'Belik, A.A.'
'Grechkin, S.V.'
'Dmitrienko, L.O.'
'Morozov, V.A.'
'Khasanov, S.S.'
'Lazoryak, B.I.'

_publ_section_title
;
 Crystal structures of double vanadates Ca9 R (V O4)7. IV. R= Er, Tm, Yb
 and Lu
;
_journal_name_full Kristallografiya
_journal_page_first 976
_journal_page_last 981
_journal_volume 45
_journal_year 2000
_chemical_formula_sum 'Ca9 O28 Tm V7'
_chemical_name_systematic 'Ca9 Tm (V O4)7'
_space_group_IT_number 161
_symmetry_space_group_name_Hall 'R 3 -2"c'
_symmetry_space_group_name_H-M 'R 3 c :H'
_cell_angle_alpha 90
_cell_angle_beta 90
_cell_angle_gamma 120
_cell_formula_units_Z 6
_cell_length_a 10.855
_cell_length_b 10.855
_cell_length_c 37.95
_cell_volume 3872.595
_citation_journal_id_ASTM KRISAJ
_cod_data_source_file Belik_KRISAJ_2000_193.cif
_cod_data_source_block Ca9O28Tm1V7
_cod_original_formula_sum 'Ca9 O28 Tm1 V7'
_cod_database_code 1525643

loop_
_symmetry_equiv_pos_as_xyz
x,y,z
-y,x-y,z
-x+y,-x,z
-y,-x,z+1/2
x,x-y,z+1/2
-x+y,y,z+1/2
x+2/3,y+1/3,z+1/3
-y+2/3,x-y+1/3,z+1/3
-x+y+2/3,-x+1/3,z+1/3
-y+2/3,-x+1/3,z+5/6
x+2/3,x-y+1/3,z+5/6
-x+y+2/3,y+1/3,z+5/6
x+1/3,y+2/3,z+2/3
-y+1/3,x-y+2/3,z+2/3
-x+y+1/3,-x+2/3,z+2/3
-y+1/3,-x+2/3,z+7/6
x+1/3,x-y+2/3,z+7/6
-x+y+1/3,y+2/3,z+7/6

loop_
_atom_site_label
_atom_site_type_symbol
_atom_site_fract_x
_atom_site_fract_y
_atom_site_fract_z
_atom_site_occupancy
_atom_site_U_iso_or_equiv
O1 O-2 0 0 0.3086 1 0.0
V2 V+5 0.6796 0.8537 0.1335 1 0.0
Tm2 Tm+3 0.6151 0.8244 0.2349 0.127 0.0
O9 O-2 0.828 0.923 0.0379 1 0.0
Tm3 Tm+3 0 0 0 0.298 0.0
O8 O-2 0.557 0.67 0.0484 1 0.0
O10 O-2 0.637 0.836 0.99 1 0.0
O4 O-2 0.765 0.762 0.1234 1 0.0
Ca1 Ca+2 0.7291 0.8637 0.4322 0.893 0.0
V1 V+5 0 0 0.2663 1 0.0
O5 O-2 0.721 0.021 0.1117 1 0.0
O7 O-2 0.6 0.955 0.046 1 0.0
Ca4 Ca+2 0 0 0 0.702 0.0
O6 O-2 0.498 0.755 0.1218 1 0.0
Ca3 Ca+2 0.1236 0.2707 0.3255 1 0.0
Ca2 Ca+2 0.6151 0.8244 0.2349 0.873 0.0
O3 O-2 0.738 0.919 0.1799 1 0.0
O2 O-2 0.011 0.8593 0.2599 1 0.0
V3 V+5 0.6508 0.8483 0.0323 1 0.0
Tm1 Tm+3 0.7291 0.8637 0.4322 0.107 0.0
